data_2105432
loop_
_publ_author_name
'Ihara, M.'
'Krogh-Moe, J.'

_publ_section_title
;
 On the crystal structure of barium tetraborate, Ba O (B2 O3)4
;
_journal_name_full 'Acta Crystallographica B (24,1968-38,1982)'
_journal_page_first 2153
_journal_page_last 2154
_journal_paper_doi 10.1107/S0567740869005279
_journal_volume 25
_journal_year 1969
_chemical_formula_sum 'B8 Ba O13'
_chemical_name_systematic 'Ba B8 O13'
_space_group_IT_number 91
_symmetry_space_group_name_Hall 'P 4w 2c'
_symmetry_space_group_name_H-M 'P 41 2 2'
_cell_angle_alpha 90
_cell_angle_beta 90
_cell_angle_gamma 90
_cell_formula_units_Z 4
_cell_length_a 8.56
_cell_length_b 8.56
_cell_length_c 13.2
_cell_volume 967.212
_citation_journal_id_ASTM ACBCAR
_cod_data_source_file boron4-x_346.cif
_cod_data_source_block B8Ba1O13
_cod_original_cell_volume 967.2116
_cod_original_formula_sum 'B8 Ba1 O13'
_cod_database_code 2105432

loop_
_symmetry_equiv_pos_as_xyz
x,y,z
-y,x,z+1/4
-x,-y,z+1/2
y,-x,z+3/4
x,-y,-z+1/2
y,x,-z+3/4
-x,y,-z
-y,-x,-z+1/4

loop_
_atom_site_label
_atom_site_type_symbol
_atom_site_fract_x
_atom_site_fract_y
_atom_site_fract_z
_atom_site_occupancy
_atom_site_U_iso_or_equiv
O2 O-2 0.278 0.37 0.159 1 0.0
O1 O-2 0.45 0.55 0.125 1 0.0
O5 O-2 0.237 0.169 0.292 1 0.0
O7 O-2 0.011 0.284 0.192 1 0.0
Ba1 Ba+2 0 0.4718 0 1 0.0
O4 O-2 0.529 0.261 0.136 1 0.0
B3 B+3 0.412 0.368 0.142 1 0.0
B1 B+3 0.68 0.32 0.125 1 0.0
B4 B+3 0.185 0.272 0.219 1 0.0
O6 O-2 0.965 0.189 0.345 1 0.0
O3 O-2 0.763 0.212 0.219 1 0.0
B5 B+3 0.927 0.238 0.25 1 0.0
B2 B+3 0.12 0.12 0.375 1 0.0
